data_7037093
loop_
_publ_author_name
'Yang, Jin-Xia'
'Zhai, Ji-Quan'
'Zhang, Xin'
'Qin, Ye-Yan'
'Yao, Yuan-Gen'

_publ_section_title
;
 Tuning different kinds of entangled metal-organic frameworks by modifying
 the spacer group of aliphatic dicarboxylate ligands and the reactant
 ratio.
;
_journal_issue 2
_journal_name_full 'Dalton transactions (Cambridge, England : 2003)'
_journal_page_first 711
_journal_page_last 723
_journal_paper_doi 10.1039/c5dt03731j
_journal_volume 45
_journal_year 2015
_chemical_formula_moiety '2(C30 H32 Cd N4 O4), 3(O)'
_chemical_formula_sum 'C60 H64 Cd2 N8 O11'
_chemical_formula_weight 1298.01
_chemical_name_systematic
; 
 ? 
;
_space_group_IT_number 15
_symmetry_cell_setting monoclinic
_symmetry_space_group_name_Hall '-C 2yc'
_symmetry_space_group_name_H-M 'C 1 2/c 1'
_atom_sites_solution_hydrogens geom
_atom_sites_solution_primary direct
_atom_sites_solution_secondary difmap
_audit_creation_method SHELXL-97
_audit_update_record
;
2015-04-28 deposited with the CCDC.
2015-11-04 downloaded from the CCDC.
;
_cell_angle_alpha 90.00
_cell_angle_beta 97.612(4)
_cell_angle_gamma 90.00
_cell_formula_units_Z 4
_cell_length_a 21.9308(10)
_cell_length_b 11.2167(4)
_cell_length_c 24.9201(11)
_cell_measurement_reflns_used 4182
_cell_measurement_temperature 293(2)
_cell_measurement_theta_max 26.9090
_cell_measurement_theta_min 2.6760
_cell_volume 6076.1(4)
_computing_cell_refinement 'Bruker FRAMBO'
_computing_data_collection 'Bruker FRAMBO'
_computing_data_reduction 'Bruker SAINT'
_computing_molecular_graphics 'Bruker SHELXTL'
_computing_publication_material 'Bruker SHELXTL'
_computing_structure_refinement 'SHELXL-97 (Sheldrick, 1997)'
_computing_structure_solution 'SHELXS-97 (Sheldrick, 1990)'
_diffrn_ambient_temperature 293(2)
_diffrn_measured_fraction_theta_full 0.998
_diffrn_measured_fraction_theta_max 0.998
_diffrn_measurement_device_type 'multiwire proportional'
_diffrn_measurement_method 'phi and omega scans'
_diffrn_radiation_monochromator graphite
_diffrn_radiation_source 'fine-focus sealed tube'
_diffrn_radiation_type MoK\a
_diffrn_radiation_wavelength 0.71073
_diffrn_reflns_av_R_equivalents 0.0231
_diffrn_reflns_av_sigmaI/netI 0.0354
_diffrn_reflns_limit_h_max 13
_diffrn_reflns_limit_h_min -26
_diffrn_reflns_limit_k_max 12
_diffrn_reflns_limit_k_min -13
_diffrn_reflns_limit_l_max 29
_diffrn_reflns_limit_l_min -27
_diffrn_reflns_number 12696
_diffrn_reflns_theta_full 25.00
_diffrn_reflns_theta_max 25.00
_diffrn_reflns_theta_min 2.55
_diffrn_standards_decay_% none
_diffrn_standards_interval_count 0
_diffrn_standards_interval_time none
_diffrn_standards_number none
_exptl_absorpt_coefficient_mu 0.764
_exptl_absorpt_correction_T_max 1.00000
_exptl_absorpt_correction_T_min 0.83264
_exptl_absorpt_correction_type multi-scan
_exptl_absorpt_process_details crystalclear
_exptl_crystal_colour colorless
_exptl_crystal_density_diffrn 1.419
_exptl_crystal_density_method 'not measured'
_exptl_crystal_description block
_exptl_crystal_F_000 2656.0
_exptl_crystal_size_max 0.2
_exptl_crystal_size_mid 0.2
_exptl_crystal_size_min 0.2
_refine_diff_density_max 1.605
_refine_diff_density_min -1.592
_refine_diff_density_rms 0.146
_refine_ls_extinction_method none
_refine_ls_goodness_of_fit_ref 1.046
_refine_ls_hydrogen_treatment constr
_refine_ls_matrix_type full
_refine_ls_number_parameters 366
_refine_ls_number_reflns 5354
_refine_ls_number_restraints 144
_refine_ls_restrained_S_all 1.119
_refine_ls_R_factor_all 0.0904
_refine_ls_R_factor_gt 0.0740
_refine_ls_shift/su_max 0.003
_refine_ls_shift/su_mean 0.000
_refine_ls_structure_factor_coef Fsqd
_refine_ls_weighting_details 'calc w=1/[\s^2^(Fo^2^)+(0.1426P)^2^+49.6938P] where P=(Fo^2^+2Fc^2^)/3'
_refine_ls_weighting_scheme calc
_refine_ls_wR_factor_gt 0.2194
_refine_ls_wR_factor_ref 0.2390
_reflns_number_gt 4269
_reflns_number_total 5354
_reflns_threshold_expression >2sigma(I)
_cod_data_source_file c5dt03731j2.cif
_cod_data_source_block Compound-4
_cod_depositor_comments
;
The following automatic conversions were performed:

'_symmetry_cell_setting' value 'Monoclinic' changed to 'monoclinic'
according to
/usr/data/users/saulius/crontab/automatic-downloads/rss-feeds/RSC/lib/dictionaries/cif_core.dic
dictionary named 'cif_core.dic' version 2.4.2 from 2011-04-26.

Automatic conversion script
Id: cif_fix_values 3271 2015-04-21 07:52:19Z andrius 

 Adding full bibliography for 7037090--7037095.cif.
;
_cod_original_sg_symbol_H-M C2/c
_cod_original_formula_sum 'C60 H64 Cd2 N8 O11 '
_cod_database_code 7037093

loop_
_symmetry_equiv_pos_as_xyz
'x, y, z'
'-x, y, -z+1/2'
'x+1/2, y+1/2, z'
'-x+1/2, y+1/2, -z+1/2'
'-x, -y, -z'
'x, -y, z-1/2'
'-x+1/2, -y+1/2, -z'
'x+1/2, -y+1/2, z-1/2'

loop_
_atom_site_label
_atom_site_type_symbol
_atom_site_fract_x
_atom_site_fract_y
_atom_site_fract_z
_atom_site_U_iso_or_equiv
_atom_site_adp_type
_atom_site_occupancy
_atom_site_symmetry_multiplicity
_atom_site_calc_flag
_atom_site_refinement_flags
Cd1 Cd 0.17047(2) 0.95610(5) -0.30781(2) 0.0436(3) Uani 1 1 d .
C1 C 0.2549(4) 0.7994(7) -0.3424(3) 0.0460(18) Uani 1 1 d .
C2 C 0.3003(4) 0.7169(9) -0.3635(3) 0.060(2) Uani 1 1 d .
H2A H 0.2795 0.6431 -0.3749 0.072 Uiso 1 1 calc R
H2B H 0.3141 0.7530 -0.3952 0.072 Uiso 1 1 calc R
C3 C 0.3558(4) 0.6880(9) -0.3234(4) 0.059(2) Uani 1 1 d .
H3A H 0.3738 0.7621 -0.3089 0.071 Uiso 1 1 calc R
H3B H 0.3860 0.6488 -0.3425 0.071 Uiso 1 1 calc R
C4 C 0.3433(4) 0.6096(7) -0.2769(3) 0.0468(18) Uani 1 1 d .
C5 C 0.0358(5) 1.0356(9) -0.3746(4) 0.069(3) Uani 1 1 d .
H5A H 0.0441 1.1029 -0.3531 0.083 Uiso 1 1 calc R
C6 C -0.0188(5) 1.0325(9) -0.4090(4) 0.068(3) Uani 1 1 d .
H6A H -0.0459 1.0965 -0.4101 0.082 Uiso 1 1 calc R
C7 C -0.0334(4) 0.9363(9) -0.4415(4) 0.059(2) Uani 1 1 d .
C8 C 0.0090(5) 0.8469(10) -0.4369(4) 0.072(3) Uani 1 1 d .
H8A H 0.0013 0.7792 -0.4582 0.086 Uiso 1 1 calc R
C9 C 0.0634(4) 0.8536(8) -0.4013(4) 0.059(2) Uani 1 1 d .
H9A H 0.0909 0.7901 -0.3992 0.070 Uiso 1 1 calc R
C10 C -0.2806(4) 0.7254(8) -0.3349(4) 0.056(2) Uani 1 1 d .
H10A H -0.3000 0.7462 -0.3052 0.067 Uiso 1 1 calc R
C11 C -0.2454(5) 0.8104(8) -0.3567(4) 0.066(2) Uani 1 1 d .
H11A H -0.2416 0.8862 -0.3415 0.079 Uiso 1 1 calc R
C12 C -0.2158(5) 0.7835(8) -0.4010(4) 0.066(2) Uani 1 1 d .
C13 C -0.2267(5) 0.6695(9) -0.4225(4) 0.072(3) Uani 1 1 d .
H13A H -0.2096 0.6472 -0.4532 0.086 Uiso 1 1 calc R
C14 C -0.2620(5) 0.5910(9) -0.3990(4) 0.063(2) Uani 1 1 d .
H14A H -0.2684 0.5161 -0.4147 0.075 Uiso 1 1 calc R
C15 C -0.0919(5) 0.9260(12) -0.4791(5) 0.092(4) Uani 1 1 d .
H15A H -0.0819 0.9082 -0.5151 0.110 Uiso 1 1 calc R
H15B H -0.1124 1.0027 -0.4809 0.110 Uiso 1 1 calc R
C16 C -0.1366(5) 0.8325(11) -0.4644(5) 0.084(3) Uani 1 1 d .
H16A H -0.1645 0.8112 -0.4965 0.101 Uiso 1 1 calc R
H16B H -0.1140 0.7614 -0.4517 0.101 Uiso 1 1 calc R
C17 C -0.1722(7) 0.8739(10) -0.4226(5) 0.090(4) Uani 1 1 d .
H17A H -0.1965 0.9419 -0.4369 0.108 Uiso 1 1 calc R
H17B H -0.1436 0.9022 -0.3923 0.108 Uiso 1 1 calc R
C18 C 0.1551(4) 0.6890(9) -0.2536(4) 0.0660(11) Uani 1 1 d U
H18A H 0.1866 0.6703 -0.2738 0.079 Uiso 1 1 calc R
C19 C 0.1360(5) 0.6032(10) -0.2209(4) 0.0711(12) Uani 1 1 d U
H19A H 0.1548 0.5288 -0.2189 0.085 Uiso 1 1 calc R
C20 C 0.0890(5) 0.6256(10) -0.1908(5) 0.0768(11) Uani 1 1 d U
C21 C 0.0647(5) 0.7389(9) -0.1957(4) 0.0708(12) Uani 1 1 d U
H21A H 0.0335 0.7599 -0.1756 0.085 Uiso 1 1 calc R
C22 C 0.0854(4) 0.8206(9) -0.2293(4) 0.0655(11) Uani 1 1 d U
H22A H 0.0668 0.8953 -0.2322 0.079 Uiso 1 1 calc R
C23 C -0.1374(6) 0.5280(10) -0.0977(6) 0.1319(18) Uani 1 1 d DU
H23A H -0.1699 0.5774 -0.1112 0.158 Uiso 1 1 calc R
C24 C -0.1010(6) 0.4807(11) -0.1333(5) 0.1287(17) Uani 1 1 d DU
H24A H -0.1096 0.4986 -0.1700 0.154 Uiso 1 1 calc R
C25 C -0.0521(6) 0.4074(11) -0.1156(5) 0.1233(16) Uani 1 1 d DU
C26 C -0.0418(6) 0.3842(11) -0.0616(6) 0.1292(17) Uani 1 1 d DU
H26A H -0.0096 0.3344 -0.0480 0.155 Uiso 1 1 calc R
C27 C -0.0791(6) 0.4342(12) -0.0261(5) 0.1327(18) Uani 1 1 d DU
H27A H -0.0703 0.4182 0.0107 0.159 Uiso 1 1 calc R
C28 C 0.0651(6) 0.5310(10) -0.1549(6) 0.0901(13) Uani 1 1 d U
H28A H 0.0995 0.4830 -0.1385 0.108 Uiso 1 1 calc R
H28B H 0.0472 0.5700 -0.1260 0.108 Uiso 1 1 calc R
C29 C 0.0219(7) 0.4575(11) -0.1830(6) 0.1036(14) Uani 1 1 d U
H29A H 0.0416 0.4145 -0.2097 0.124 Uiso 1 1 calc R
H29B H -0.0097 0.5075 -0.2025 0.124 Uiso 1 1 calc R
C30 C -0.0101(7) 0.3660(13) -0.1506(7) 0.1137(15) Uani 1 1 d U
H30A H -0.0322 0.3111 -0.1763 0.136 Uiso 1 1 calc R
H30B H 0.0217 0.3204 -0.1288 0.136 Uiso 1 1 calc R
N1 N 0.0771(3) 0.9491(6) -0.3703(3) 0.0503(16) Uani 1 1 d .
N2 N -0.2881(3) 0.6141(6) -0.3547(3) 0.0530(17) Uani 1 1 d .
N3 N 0.1308(4) 0.7994(7) -0.2582(3) 0.0625(11) Uani 1 1 d U
N4 N -0.1278(5) 0.5054(10) -0.0437(5) 0.1338(18) Uani 1 1 d DU
O1 O 0.2028(3) 0.8126(6) -0.3710(2) 0.0598(15) Uani 1 1 d .
O1W O 0.5000 0.2961(13) 0.2500 0.186(10) Uani 1 2 d S
O2 O 0.2684(3) 0.8542(5) -0.2993(2) 0.0559(14) Uani 1 1 d .
O2W O 0.3125(7) 0.3113(17) -0.0157(4) 0.185(7) Uani 1 1 d .
O3 O 0.2937(3) 0.5571(5) -0.2774(2) 0.0547(14) Uani 1 1 d .
O4 O 0.3868(3) 0.5962(6) -0.2385(3) 0.0626(16) Uani 1 1 d .

loop_
_atom_site_aniso_label
_atom_site_aniso_U_11
_atom_site_aniso_U_22
_atom_site_aniso_U_33
_atom_site_aniso_U_23
_atom_site_aniso_U_13
_atom_site_aniso_U_12
Cd1 0.0435(4) 0.0389(4) 0.0498(4) -0.0015(2) 0.0113(3) -0.0017(2)
C1 0.047(4) 0.042(4) 0.053(4) 0.013(4) 0.019(4) 0.001(3)
C2 0.067(5) 0.067(6) 0.051(5) 0.009(4) 0.023(4) 0.012(5)
C3 0.050(5) 0.061(5) 0.070(5) 0.014(4) 0.028(4) 0.012(4)
C4 0.052(5) 0.042(4) 0.048(4) 0.003(3) 0.014(4) 0.013(4)
C5 0.089(7) 0.059(6) 0.060(5) -0.008(4) 0.011(5) 0.020(5)
C6 0.061(6) 0.073(7) 0.072(6) 0.019(5) 0.016(5) 0.018(5)
C7 0.042(4) 0.071(6) 0.067(5) 0.027(5) 0.014(4) -0.008(4)
C8 0.062(6) 0.069(6) 0.082(6) -0.011(5) 0.002(5) -0.015(5)
C9 0.053(5) 0.051(5) 0.071(5) -0.013(4) 0.004(4) 0.001(4)
C10 0.059(5) 0.047(5) 0.063(5) 0.009(4) 0.013(4) -0.005(4)
C11 0.090(7) 0.044(5) 0.064(5) 0.004(4) 0.014(5) -0.009(5)
C12 0.087(7) 0.049(5) 0.062(5) 0.007(4) 0.014(5) -0.012(5)
C13 0.102(8) 0.059(6) 0.059(5) 0.005(5) 0.025(5) -0.014(5)
C14 0.083(6) 0.053(5) 0.053(5) -0.003(4) 0.012(4) -0.015(5)
C15 0.058(6) 0.109(9) 0.104(9) 0.054(7) -0.008(6) -0.016(6)
C16 0.067(6) 0.096(8) 0.087(8) 0.016(7) 0.000(6) -0.015(6)
C17 0.141(11) 0.060(6) 0.077(7) 0.009(5) 0.043(7) -0.010(7)
C18 0.063(2) 0.060(2) 0.077(3) 0.009(2) 0.017(2) 0.006(2)
C19 0.069(2) 0.064(2) 0.082(3) 0.013(2) 0.016(2) 0.006(2)
C20 0.075(2) 0.072(2) 0.087(2) 0.017(2) 0.023(2) 0.006(2)
C21 0.067(2) 0.070(2) 0.080(3) 0.013(2) 0.024(2) 0.003(2)
C22 0.060(2) 0.065(2) 0.075(3) 0.009(2) 0.022(2) 0.004(2)
C23 0.133(4) 0.123(4) 0.146(4) 0.021(3) 0.041(3) 0.004(3)
C24 0.129(4) 0.119(4) 0.144(4) 0.022(3) 0.040(3) 0.001(3)
C25 0.125(3) 0.113(3) 0.138(3) 0.024(3) 0.040(3) -0.004(3)
C26 0.133(4) 0.121(4) 0.140(4) 0.023(3) 0.043(3) 0.002(3)
C27 0.136(4) 0.126(4) 0.143(4) 0.023(3) 0.044(3) 0.004(3)
C28 0.092(3) 0.081(3) 0.102(3) 0.024(2) 0.028(2) 0.002(2)
C29 0.105(3) 0.089(3) 0.120(3) 0.022(3) 0.026(3) -0.008(2)
C30 0.115(3) 0.099(3) 0.131(3) 0.025(3) 0.033(3) -0.011(2)
N1 0.050(4) 0.045(4) 0.055(4) -0.001(3) 0.006(3) 0.005(3)
N2 0.052(4) 0.050(4) 0.056(4) 0.007(3) 0.004(3) -0.006(3)
N3 0.058(2) 0.059(2) 0.072(3) 0.008(2) 0.019(2) 0.004(2)
N4 0.136(4) 0.126(4) 0.146(4) 0.022(4) 0.044(3) 0.005(3)
O1 0.051(3) 0.065(4) 0.065(4) 0.001(3) 0.012(3) 0.006(3)
O1W 0.062(8) 0.090(10) 0.41(3) 0.000 0.030(13) 0.000
O2 0.060(3) 0.053(3) 0.057(3) -0.008(3) 0.016(3) 0.001(3)
O2W 0.176(12) 0.30(2) 0.078(6) -0.018(9) 0.027(7) -0.036(13)
O3 0.052(3) 0.050(3) 0.065(4) 0.004(3) 0.018(3) -0.005(3)
O4 0.057(4) 0.067(4) 0.064(4) 0.016(3) 0.011(3) 0.001(3)

loop_
_atom_type_symbol
_atom_type_description
_atom_type_scat_dispersion_real
_atom_type_scat_dispersion_imag
_atom_type_scat_source
C C 0.0033 0.0016 'International Tables Vol C Tables 4.2.6.8 and 6.1.1.4'
H H 0.0000 0.0000 'International Tables Vol C Tables 4.2.6.8 and 6.1.1.4'
N N 0.0061 0.0033 'International Tables Vol C Tables 4.2.6.8 and 6.1.1.4'
O O 0.0106 0.0060 'International Tables Vol C Tables 4.2.6.8 and 6.1.1.4'
Cd Cd -0.8075 1.2024 'International Tables Vol C Tables 4.2.6.8 and 6.1.1.4'

loop_
_geom_angle_atom_site_label_1
_geom_angle_atom_site_label_2
_geom_angle_atom_site_label_3
_geom_angle
_geom_angle_site_symmetry_1
_geom_angle_site_symmetry_3
N2 Cd1 N3 178.2(3) 3 .
N2 Cd1 O4 90.4(3) 3 4_554
N3 Cd1 O4 89.1(3) . 4_554
N2 Cd1 N1 93.2(2) 3 .
N3 Cd1 N1 88.5(3) . .
O4 Cd1 N1 83.0(2) 4_554 .
N2 Cd1 O2 90.1(2) 3 .
N3 Cd1 O2 89.2(2) . .
O4 Cd1 O2 141.5(2) 4_554 .
N1 Cd1 O2 135.4(2) . .
N2 Cd1 O1 90.7(2) 3 .
N3 Cd1 O1 90.3(3) . .
O4 Cd1 O1 164.6(2) 4_554 .
N1 Cd1 O1 81.7(2) . .
O2 Cd1 O1 53.9(2) . .
N2 Cd1 O3 88.9(2) 3 4_554
N3 Cd1 O3 89.4(2) . 4_554
O4 Cd1 O3 53.6(2) 4_554 4_554
N1 Cd1 O3 136.6(2) . 4_554
O2 Cd1 O3 87.89(19) . 4_554
O1 Cd1 O3 141.75(19) . 4_554
O2 C1 O1 121.4(7) . .
O2 C1 C2 121.0(8) . .
O1 C1 C2 117.6(8) . .
C3 C2 C1 114.6(8) . .
C3 C2 H2A 108.6 . .
C1 C2 H2A 108.6 . .
C3 C2 H2B 108.6 . .
C1 C2 H2B 108.6 . .
H2A C2 H2B 107.6 . .
C2 C3 C4 115.1(7) . .
C2 C3 H3A 108.5 . .
C4 C3 H3A 108.5 . .
C2 C3 H3B 108.5 . .
C4 C3 H3B 108.5 . .
H3A C3 H3B 107.5 . .
O3 C4 O4 121.5(7) . .
O3 C4 C3 121.3(7) . .
O4 C4 C3 117.1(8) . .
N1 C5 C6 124.2(9) . .
N1 C5 H5A 117.9 . .
C6 C5 H5A 117.9 . .
C7 C6 C5 120.4(9) . .
C7 C6 H6A 119.8 . .
C5 C6 H6A 119.8 . .
C6 C7 C8 115.5(9) . .
C6 C7 C15 123.4(10) . .
C8 C7 C15 121.1(11) . .
C7 C8 C9 122.1(9) . .
C7 C8 H8A 118.9 . .
C9 C8 H8A 118.9 . .
N1 C9 C8 121.4(9) . .
N1 C9 H9A 119.3 . .
C8 C9 H9A 119.3 . .
N2 C10 C11 122.8(9) . .
N2 C10 H10A 118.6 . .
C11 C10 H10A 118.6 . .
C10 C11 C12 120.6(9) . .
C10 C11 H11A 119.7 . .
C12 C11 H11A 119.7 . .
C11 C12 C13 115.4(9) . .
C11 C12 C17 120.9(9) . .
C13 C12 C17 123.6(9) . .
C14 C13 C12 120.7(9) . .
C14 C13 H13A 119.7 . .
C12 C13 H13A 119.7 . .
N2 C14 C13 124.3(9) . .
N2 C14 H14A 117.9 . .
C13 C14 H14A 117.9 . .
C7 C15 C16 115.6(9) . .
C7 C15 H15A 108.4 . .
C16 C15 H15A 108.4 . .
C7 C15 H15B 108.4 . .
C16 C15 H15B 108.4 . .
H15A C15 H15B 107.4 . .
C17 C16 C15 112.2(11) . .
C17 C16 H16A 109.2 . .
C15 C16 H16A 109.2 . .
C17 C16 H16B 109.2 . .
C15 C16 H16B 109.2 . .
H16A C16 H16B 107.9 . .
C16 C17 C12 117.1(10) . .
C16 C17 H17A 108.0 . .
C12 C17 H17A 108.0 . .
C16 C17 H17B 108.0 . .
C12 C17 H17B 108.0 . .
H17A C17 H17B 107.3 . .
N3 C18 C19 123.4(9) . .
N3 C18 H18A 118.3 . .
C19 C18 H18A 118.3 . .
C18 C19 C20 120.6(10) . .
C18 C19 H19A 119.7 . .
C20 C19 H19A 119.7 . .
C19 C20 C21 115.4(10) . .
C19 C20 C28 122.2(10) . .
C21 C20 C28 122.4(10) . .
C22 C21 C20 121.3(10) . .
C22 C21 H21A 119.3 . .
C20 C21 H21A 119.3 . .
N3 C22 C21 123.3(9) . .
N3 C22 H22A 118.3 . .
C21 C22 H22A 118.3 . .
N4 C23 C24 122.7(9) . .
N4 C23 H23A 118.6 . .
C24 C23 H23A 118.6 . .
C23 C24 C25 121.1(9) . .
C23 C24 H24A 119.4 . .
C25 C24 H24A 119.4 . .
C26 C25 C24 116.8(10) . .
C26 C25 C30 120.5(13) . .
C24 C25 C30 122.5(13) . .
C25 C26 C27 121.0(9) . .
C25 C26 H26A 119.5 . .
C27 C26 H26A 119.5 . .
N4 C27 C26 122.1(9) . .
N4 C27 H27A 119.0 . .
C26 C27 H27A 119.0 . .
C29 C28 C20 112.7(12) . .
C29 C28 H28A 109.0 . .
C20 C28 H28A 109.0 . .
C29 C28 H28B 109.0 . .
C20 C28 H28B 109.0 . .
H28A C28 H28B 107.8 . .
C28 C29 C30 117.9(14) . .
C28 C29 H29A 107.8 . .
C30 C29 H29A 107.8 . .
C28 C29 H29B 107.8 . .
C30 C29 H29B 107.8 . .
H29A C29 H29B 107.2 . .
C25 C30 C29 118.7(12) . .
C25 C30 H30A 107.6 . .
C29 C30 H30A 107.6 . .
C25 C30 H30B 107.6 . .
C29 C30 H30B 107.6 . .
H30A C30 H30B 107.1 . .
C5 N1 C9 116.3(8) . .
C5 N1 Cd1 123.0(6) . .
C9 N1 Cd1 120.6(5) . .
C14 N2 C10 116.1(8) . .
C14 N2 Cd1 119.8(6) . 3_445
C10 N2 Cd1 123.3(6) . 3_445
C22 N3 C18 115.9(8) . .
C22 N3 Cd1 120.1(7) . .
C18 N3 Cd1 123.8(6) . .
C27 N4 C23 116.2(10) . .
C1 O1 Cd1 91.8(5) . .
C1 O2 Cd1 92.9(5) . .
C4 O3 Cd1 91.9(5) . 4_544
C4 O4 Cd1 93.0(5) . 4_544

loop_
_geom_bond_atom_site_label_1
_geom_bond_atom_site_label_2
_geom_bond_distance
_geom_bond_site_symmetry_2
Cd1 N2 2.369(7) 3
Cd1 N3 2.379(8) .
Cd1 O4 2.400(6) 4_554
Cd1 N1 2.404(7) .
Cd1 O2 2.417(6) .
Cd1 O1 2.424(6) .
Cd1 O3 2.442(6) 4_554
C1 O2 1.241(10) .
C1 O1 1.273(10) .
C1 C2 1.504(11) .
C2 C3 1.503(13) .
C2 H2A 0.9700 .
C2 H2B 0.9700 .
C3 C4 1.508(11) .
C3 H3A 0.9700 .
C3 H3B 0.9700 .
C4 O3 1.236(10) .
C4 O4 1.267(10) .
C5 N1 1.322(11) .
C5 C6 1.378(15) .
C5 H5A 0.9300 .
C6 C7 1.360(14) .
C6 H6A 0.9300 .
C7 C8 1.361(14) .
C7 C15 1.491(14) .
C8 C9 1.392(13) .
C8 H8A 0.9300 .
C9 N1 1.332(10) .
C9 H9A 0.9300 .
C10 N2 1.345(11) .
C10 C11 1.383(12) .
C10 H10A 0.9300 .
C11 C12 1.388(14) .
C11 H11A 0.9300 .
C12 C13 1.394(13) .
C12 C17 1.539(14) .
C13 C14 1.355(13) .
C13 H13A 0.9300 .
C14 N2 1.334(12) .
C14 H14A 0.9300 .
C15 C16 1.513(15) .
C15 H15A 0.9700 .
C15 H15B 0.9700 .
C16 C17 1.458(16) .
C16 H16A 0.9700 .
C16 H16B 0.9700 .
C17 H17A 0.9700 .
C17 H17B 0.9700 .
C18 N3 1.347(12) .
C18 C19 1.363(14) .
C18 H18A 0.9300 .
C19 C20 1.375(14) .
C19 H19A 0.9300 .
C20 C21 1.377(15) .
C20 C28 1.524(15) .
C21 C22 1.360(13) .
C21 H21A 0.9300 .
C22 N3 1.325(12) .
C22 H22A 0.9300 .
C23 N4 1.359(9) .
C23 C24 1.375(9) .
C23 H23A 0.9300 .
C24 C25 1.377(10) .
C24 H24A 0.9300 .
C25 C26 1.362(9) .
C25 C30 1.427(18) .
C26 C27 1.398(9) .
C26 H26A 0.9300 .
C27 N4 1.358(9) .
C27 H27A 0.9300 .
C28 C29 1.375(18) .
C28 H28A 0.9700 .
C28 H28B 0.9700 .
C29 C30 1.531(18) .
C29 H29A 0.9700 .
C29 H29B 0.9700 .
C30 H30A 0.9700 .
C30 H30B 0.9700 .
N2 Cd1 2.369(7) 3_445
O3 Cd1 2.442(6) 4_544
O4 Cd1 2.400(6) 4_544
